data_1554986
loop_
_publ_author_name
'Lu, Mengsi'
'Allemann, Oliver'
'Xu, Jun'
'Linden, Anthony'
'Baldridge, Kim K.'
'Siegel, Jay S.'

_publ_section_title
;
 Peraryl-X-onium ions of nitrogen and oxygen
;
_journal_issue 15
_journal_name_full 'Organic Chemistry Frontiers'
_journal_page_first 2640
_journal_paper_doi 10.1039/C9QO00633H
_journal_volume 6
_journal_year 2019
_chemical_formula_moiety 'C24 H16 N +, C H6 B11 Cl6 -'
_chemical_formula_sum 'C25 H22 B11 Cl6 N'
_chemical_formula_weight 668.04
_space_group_crystal_system orthorhombic
_space_group_IT_number 60
_space_group_name_Hall '-P 2n 2ab'
_space_group_name_H-M_alt 'P b c n'
_atom_sites_solution_hydrogens geom
_atom_sites_solution_primary direct
_audit_creation_method SHELXL-2017/1
_audit_update_record
;
2019-01-12 deposited with the CCDC.	2019-06-12 downloaded from the CCDC.
;
_cell_angle_alpha 90
_cell_angle_beta 90
_cell_angle_gamma 90
_cell_formula_units_Z 8
_cell_length_a 18.0150(2)
_cell_length_b 14.8013(2)
_cell_length_c 23.3476(2)
_cell_measurement_reflns_used 75479
_cell_measurement_temperature 160(2)
_cell_measurement_theta_max 27.5
_cell_measurement_theta_min 2.0
_cell_volume 6225.53(12)
_computing_cell_refinement 'DENZO-SMN (Otwinowski & Minor, 1997)'
_computing_data_collection 'COLLECT (Nonius, 2000)'
_computing_data_reduction 'DENZO-SMN and SCALEPACK (Otwinowski & Minor, 1997)'
_computing_molecular_graphics 'ORTEPII (Johnson, 1976)'
_computing_publication_material 'SHELXL-2017 and PLATON (Spek, 2015)'
_computing_structure_refinement 'SHELXL-2017 (Sheldrick, 2015)'
_computing_structure_solution 'SHELXS97 (Sheldrick, 2008)'
_diffrn_ambient_temperature 160(2)
_diffrn_detector '65 mm CCD camera on \k goniostat'
_diffrn_detector_area_resol_mean 9
_diffrn_measured_fraction_theta_full 0.998
_diffrn_measured_fraction_theta_max 0.997
_diffrn_measurement_device_type 'Nonius KappaCCD area-detector diffractometer'
_diffrn_measurement_method '\f and \w scans with \k offsets'
_diffrn_radiation_monochromator 'horizontally mounted graphite crystal'
_diffrn_radiation_source 'Nonius FR590 sealed tube generator'
_diffrn_radiation_type 'Mo K\a'
_diffrn_radiation_wavelength 0.71073
_diffrn_reflns_av_R_equivalents 0.0461
_diffrn_reflns_av_unetI/netI 0.0230
_diffrn_reflns_Laue_measured_fraction_full 0.998
_diffrn_reflns_Laue_measured_fraction_max 0.997
_diffrn_reflns_limit_h_max 23
_diffrn_reflns_limit_h_min -23
_diffrn_reflns_limit_k_max 19
_diffrn_reflns_limit_k_min -19
_diffrn_reflns_limit_l_max 30
_diffrn_reflns_limit_l_min -30
_diffrn_reflns_number 78563
_diffrn_reflns_point_group_measured_fraction_full 0.998
_diffrn_reflns_point_group_measured_fraction_max 0.997
_diffrn_reflns_theta_full 25.242
_diffrn_reflns_theta_max 27.484
_diffrn_reflns_theta_min 2.493
_diffrn_standards_decay_% 0
_diffrn_standards_number 0
_exptl_absorpt_coefficient_mu 0.573
_exptl_absorpt_correction_T_max 0.887
_exptl_absorpt_correction_T_min 0.813
_exptl_absorpt_correction_type multi-scan
_exptl_absorpt_process_details '(Blessing, 1995)'
_exptl_crystal_colour colourless
_exptl_crystal_density_diffrn 1.426
_exptl_crystal_description prism
_exptl_crystal_F_000 2688
_exptl_crystal_size_max 0.25
_exptl_crystal_size_mid 0.25
_exptl_crystal_size_min 0.22
_refine_diff_density_max 0.728
_refine_diff_density_min -0.475
_refine_diff_density_rms 0.054
_refine_ls_extinction_method none
_refine_ls_goodness_of_fit_ref 1.024
_refine_ls_hydrogen_treatment constr
_refine_ls_matrix_type full
_refine_ls_number_parameters 388
_refine_ls_number_reflns 7120
_refine_ls_number_restraints 0
_refine_ls_restrained_S_all 1.024
_refine_ls_R_factor_all 0.0534
_refine_ls_R_factor_gt 0.0396
_refine_ls_shift/su_max 0.001
_refine_ls_shift/su_mean 0.000
_refine_ls_structure_factor_coef Fsqd
_refine_ls_weighting_details 'w=1/[\s^2^(Fo^2^)+(0.0458P)^2^+5.1407P] where P=(Fo^2^+2Fc^2^)/3'
_refine_ls_weighting_scheme calc
_refine_ls_wR_factor_gt 0.0966
_refine_ls_wR_factor_ref 0.1059
_reflns_Friedel_coverage 0.000
_reflns_number_gt 5755
_reflns_number_total 7125
_reflns_threshold_expression 'I > 2\s(I)'
_cod_data_source_file c9qo00633h2.cif
_cod_data_source_block SG1307
_cod_database_code 1554986
_shelx_shelxl_version_number 2017/1
_shelx_space_group_comment
;
The symmetry employed for this shelxl refinement is uniquely defined
by the following loop, which should always be used as a source of
symmetry information in preference to the above space-group names.
They are only intended as comments.
;

loop_
_space_group_symop_operation_xyz
'x, y, z'
'-x+1/2, -y+1/2, z+1/2'
'x+1/2, -y+1/2, -z'
'-x, y, -z+1/2'
'-x, -y, -z'
'x-1/2, y-1/2, -z-1/2'
'-x-1/2, y-1/2, z'
'x, -y, z-1/2'

loop_
_atom_site_label
_atom_site_type_symbol
_atom_site_fract_x
_atom_site_fract_y
_atom_site_fract_z
_atom_site_U_iso_or_equiv
_atom_site_adp_type
_atom_site_occupancy
_atom_site_site_symmetry_order
_atom_site_calc_flag
_atom_site_refinement_flags_posn
_atom_site_refinement_flags_adp
Cl1 Cl 0.79116(3) 0.72115(4) 0.26495(2) 0.04442(14) Uani 1 1 d . .
Cl2 Cl 0.95639(3) 0.61550(4) 0.32635(3) 0.05343(17) Uani 1 1 d . .
Cl3 Cl 0.91218(3) 0.53946(4) 0.47128(3) 0.04740(15) Uani 1 1 d . .
Cl4 Cl 0.71458(3) 0.60039(4) 0.50070(2) 0.04676(15) Uani 1 1 d . .
Cl5 Cl 0.64033(3) 0.71032(3) 0.37152(2) 0.04027(13) Uani 1 1 d . .
Cl6 Cl 0.83385(3) 0.75366(3) 0.41670(3) 0.04086(14) Uani 1 1 d . .
C25 C 0.75311(11) 0.45234(13) 0.34066(9) 0.0360(4) Uani 1 1 d . .
H25 H 0.738048 0.395721 0.326605 0.043 Uiso 1 1 calc R U
B1 B 0.78352(12) 0.63011(15) 0.31546(10) 0.0313(5) Uani 1 1 d . .
B2 B 0.86467(12) 0.57880(15) 0.34540(11) 0.0343(5) Uani 1 1 d . .
B3 B 0.84271(12) 0.54306(14) 0.41638(10) 0.0322(5) Uani 1 1 d . .
B4 B 0.74794(12) 0.57180(15) 0.43036(10) 0.0311(4) Uani 1 1 d . .
B5 B 0.71109(11) 0.62543(14) 0.36780(10) 0.0285(4) Uani 1 1 d . .
B6 B 0.80518(12) 0.64679(14) 0.38962(10) 0.0291(4) Uani 1 1 d . .
B7 B 0.71309(13) 0.54554(15) 0.31115(10) 0.0331(5) Uani 1 1 d . .
H7 H 0.670308 0.544829 0.276345 0.040 Uiso 1 1 calc R U
B8 B 0.80726(14) 0.51719(16) 0.29709(11) 0.0382(5) Uani 1 1 d . .
H8 H 0.826159 0.497984 0.253043 0.046 Uiso 1 1 calc R U
B9 B 0.84350(13) 0.46420(15) 0.35937(11) 0.0374(5) Uani 1 1 d . .
H9 H 0.886473 0.409762 0.356086 0.045 Uiso 1 1 calc R U
B10 B 0.77244(13) 0.45949(15) 0.41194(11) 0.0351(5) Uani 1 1 d . .
H10 H 0.768627 0.402415 0.443294 0.042 Uiso 1 1 calc R U
B11 B 0.69176(12) 0.51013(15) 0.38180(10) 0.0324(5) Uani 1 1 d . .
H11 H 0.634752 0.486127 0.393405 0.039 Uiso 1 1 calc R U
N1 N 0.38908(8) 0.63847(10) 0.38891(6) 0.0269(3) Uani 1 1 d . .
C1 C 0.40714(10) 0.72222(12) 0.35549(8) 0.0280(4) Uani 1 1 d . .
C2 C 0.38474(11) 0.73886(14) 0.30017(9) 0.0346(4) Uani 1 1 d . .
H2 H 0.358194 0.695514 0.278244 0.042 Uiso 1 1 calc R U
C3 C 0.40351(12) 0.82336(15) 0.27843(9) 0.0391(5) Uani 1 1 d . .
H3 H 0.389890 0.838496 0.240312 0.047 Uiso 1 1 calc R U
C4 C 0.44184(12) 0.88606(14) 0.31150(9) 0.0383(5) Uani 1 1 d . .
H4 H 0.452803 0.943733 0.295776 0.046 Uiso 1 1 calc R U
C5 C 0.46442(10) 0.86639(13) 0.36686(9) 0.0334(4) Uani 1 1 d . .
H5 H 0.490694 0.909637 0.389066 0.040 Uiso 1 1 calc R U
C6 C 0.44754(10) 0.78138(13) 0.38908(8) 0.0278(4) Uani 1 1 d . .
C7 C 0.46414(10) 0.73725(13) 0.44370(8) 0.0279(4) Uani 1 1 d . .
C8 C 0.50612(10) 0.76309(14) 0.49107(8) 0.0324(4) Uani 1 1 d . .
H81 H 0.529946 0.820306 0.492416 0.039 Uiso 1 1 calc R U
C9 C 0.51198(11) 0.70258(15) 0.53617(8) 0.0352(4) Uani 1 1 d . .
H91 H 0.540232 0.718891 0.568937 0.042 Uiso 1 1 calc R U
C10 C 0.47745(11) 0.61850(14) 0.53458(8) 0.0341(4) Uani 1 1 d . .
H101 H 0.482924 0.578558 0.566149 0.041 Uiso 1 1 calc R U
C11 C 0.43514(11) 0.59174(13) 0.48781(8) 0.0304(4) Uani 1 1 d . .
H111 H 0.410660 0.534938 0.486429 0.037 Uiso 1 1 calc R U
C12 C 0.43111(10) 0.65270(12) 0.44389(8) 0.0264(4) Uani 1 1 d . .
C13 C 0.30696(10) 0.63027(14) 0.39905(8) 0.0315(4) Uani 1 1 d . .
C14 C 0.26419(11) 0.69375(16) 0.42636(10) 0.0409(5) Uani 1 1 d . .
H14 H 0.284506 0.748237 0.441086 0.049 Uiso 1 1 calc R U
C15 C 0.18929(13) 0.6731(2) 0.43105(11) 0.0540(6) Uani 1 1 d . .
H15 H 0.156949 0.714305 0.449768 0.065 Uiso 1 1 calc R U
C16 C 0.16085(13) 0.5935(2) 0.40894(11) 0.0577(7) Uani 1 1 d . .
H16 H 0.109129 0.582013 0.412060 0.069 Uiso 1 1 calc R U
C17 C 0.20598(13) 0.53003(19) 0.38229(10) 0.0504(6) Uani 1 1 d . .
H17 H 0.185824 0.475416 0.367621 0.061 Uiso 1 1 calc R U
C18 C 0.28172(11) 0.54863(15) 0.37763(9) 0.0365(5) Uani 1 1 d . .
C19 C 0.34489(12) 0.49862(14) 0.35458(8) 0.0357(4) Uani 1 1 d . .
C20 C 0.35273(16) 0.41248(16) 0.33120(9) 0.0476(6) Uani 1 1 d . .
H20 H 0.310968 0.373886 0.326851 0.057 Uiso 1 1 calc R U
C21 C 0.42270(17) 0.38450(16) 0.31448(9) 0.0524(7) Uani 1 1 d . .
H21 H 0.428686 0.325620 0.298945 0.063 Uiso 1 1 calc R U
C22 C 0.48438(15) 0.43996(16) 0.31974(9) 0.0457(6) Uani 1 1 d . .
H22 H 0.531600 0.418624 0.307701 0.055 Uiso 1 1 calc R U
C23 C 0.47785(12) 0.52669(14) 0.34250(8) 0.0350(4) Uani 1 1 d . .
H23 H 0.519229 0.566139 0.345821 0.042 Uiso 1 1 calc R U
C24 C 0.40808(11) 0.55152(13) 0.35980(8) 0.0296(4) Uani 1 1 d . .

loop_
_atom_site_aniso_label
_atom_site_aniso_U_11
_atom_site_aniso_U_22
_atom_site_aniso_U_33
_atom_site_aniso_U_23
_atom_site_aniso_U_13
_atom_site_aniso_U_12
Cl1 0.0412(3) 0.0428(3) 0.0492(3) 0.0139(2) 0.0019(2) -0.0012(2)
Cl2 0.0274(3) 0.0499(3) 0.0830(4) 0.0047(3) 0.0123(3) 0.0027(2)
Cl3 0.0419(3) 0.0383(3) 0.0620(4) 0.0027(2) -0.0233(3) -0.0017(2)
Cl4 0.0523(3) 0.0513(3) 0.0367(3) -0.0049(2) 0.0045(2) -0.0049(3)
Cl5 0.0276(2) 0.0338(3) 0.0593(3) -0.0042(2) 0.0006(2) 0.00815(19)
Cl6 0.0366(3) 0.0227(2) 0.0633(3) -0.0079(2) -0.0120(2) -0.00187(19)
C25 0.0377(11) 0.0215(9) 0.0489(12) -0.0068(8) -0.0079(9) -0.0007(8)
B1 0.0282(10) 0.0264(10) 0.0392(12) -0.0001(9) 0.0009(9) 0.0015(8)
B2 0.0255(10) 0.0284(11) 0.0492(13) -0.0013(10) 0.0019(9) 0.0042(8)
B3 0.0292(11) 0.0232(10) 0.0443(12) -0.0010(9) -0.0082(9) 0.0004(8)
B4 0.0297(11) 0.0282(10) 0.0354(11) -0.0024(9) -0.0021(9) -0.0021(8)
B5 0.0223(10) 0.0244(10) 0.0386(11) -0.0036(9) -0.0004(8) 0.0019(8)
B6 0.0239(10) 0.0216(9) 0.0419(12) -0.0028(9) -0.0041(9) -0.0001(8)
B7 0.0340(11) 0.0278(10) 0.0376(12) -0.0041(9) -0.0034(9) -0.0002(9)
B8 0.0384(12) 0.0323(12) 0.0439(13) -0.0077(10) 0.0011(10) 0.0059(10)
B9 0.0336(12) 0.0247(10) 0.0540(14) -0.0050(10) -0.0048(10) 0.0043(9)
B10 0.0358(12) 0.0242(10) 0.0452(13) 0.0009(9) -0.0081(10) -0.0030(9)
B11 0.0286(10) 0.0264(10) 0.0421(12) 0.0006(9) -0.0038(9) -0.0034(8)
N1 0.0245(7) 0.0276(8) 0.0285(8) 0.0013(6) -0.0024(6) 0.0004(6)
C1 0.0241(9) 0.0264(9) 0.0335(9) 0.0044(7) -0.0008(7) 0.0014(7)
C2 0.0360(10) 0.0330(10) 0.0348(10) 0.0039(8) -0.0075(8) 0.0017(8)
C3 0.0410(11) 0.0397(11) 0.0367(11) 0.0106(9) -0.0035(9) 0.0041(9)
C4 0.0354(11) 0.0321(10) 0.0475(12) 0.0109(9) 0.0046(9) 0.0007(8)
C5 0.0248(9) 0.0306(10) 0.0448(11) 0.0009(9) 0.0024(8) -0.0023(8)
C6 0.0199(8) 0.0301(9) 0.0333(9) 0.0003(8) 0.0010(7) 0.0023(7)
C7 0.0205(8) 0.0308(9) 0.0323(10) -0.0025(8) 0.0015(7) 0.0030(7)
C8 0.0225(9) 0.0389(11) 0.0358(10) -0.0051(8) -0.0018(8) -0.0003(8)
C9 0.0248(9) 0.0502(12) 0.0307(10) -0.0073(9) -0.0028(8) 0.0028(8)
C10 0.0301(10) 0.0445(12) 0.0278(9) 0.0018(8) 0.0002(8) 0.0085(8)
C11 0.0294(9) 0.0301(10) 0.0318(9) 0.0007(8) 0.0015(8) 0.0041(8)
C12 0.0218(8) 0.0313(9) 0.0261(9) -0.0031(7) -0.0012(7) 0.0029(7)
C13 0.0240(9) 0.0368(10) 0.0337(10) 0.0039(8) -0.0026(7) -0.0025(8)
C14 0.0294(10) 0.0484(13) 0.0448(12) -0.0010(10) -0.0011(9) 0.0038(9)
C15 0.0290(11) 0.0743(18) 0.0587(15) 0.0027(13) 0.0018(10) 0.0061(12)
C16 0.0260(11) 0.090(2) 0.0574(15) 0.0143(14) -0.0038(10) -0.0088(12)
C17 0.0400(12) 0.0654(16) 0.0459(13) 0.0093(12) -0.0108(10) -0.0230(11)
C18 0.0358(11) 0.0419(11) 0.0317(10) 0.0071(9) -0.0055(8) -0.0095(9)
C19 0.0466(12) 0.0339(10) 0.0265(9) 0.0026(8) -0.0051(8) -0.0060(9)
C20 0.0702(16) 0.0370(12) 0.0357(11) -0.0018(9) -0.0059(11) -0.0135(11)
C21 0.090(2) 0.0355(12) 0.0316(11) -0.0074(9) -0.0027(12) 0.0046(12)
C22 0.0639(15) 0.0460(13) 0.0273(10) -0.0036(9) -0.0016(10) 0.0160(11)
C23 0.0416(11) 0.0383(11) 0.0252(9) -0.0003(8) -0.0025(8) 0.0064(9)
C24 0.0383(10) 0.0275(9) 0.0230(8) 0.0005(7) -0.0034(7) 0.0016(8)

loop_
_atom_type_symbol
_atom_type_description
_atom_type_scat_dispersion_real
_atom_type_scat_dispersion_imag
_atom_type_scat_source
C C 0.0033 0.0016 'International Tables Vol C Tables 4.2.6.8 and 6.1.1.4'
H H 0.0000 0.0000 'International Tables Vol C Tables 4.2.6.8 and 6.1.1.4'
B B 0.0013 0.0007 'International Tables Vol C Tables 4.2.6.8 and 6.1.1.4'
Cl Cl 0.1484 0.1585 'International Tables Vol C Tables 4.2.6.8 and 6.1.1.4'
N N 0.0061 0.0033 'International Tables Vol C Tables 4.2.6.8 and 6.1.1.4'

loop_
_geom_angle_atom_site_label_1
_geom_angle_atom_site_label_2
_geom_angle_atom_site_label_3
_geom_angle
B9 C25 B11 115.33(16)
B9 C25 B7 115.30(16)
B11 C25 B7 62.90(13)
B9 C25 B10 62.96(14)
B11 C25 B10 63.16(13)
B7 C25 B10 115.57(16)
B9 C25 B8 62.99(14)
B11 C25 B8 115.27(15)
B7 C25 B8 62.92(13)
B10 C25 B8 115.52(16)
B9 C25 H25 117.4
B11 C25 H25 117.3
B7 C25 H25 117.3
B10 C25 H25 117.1
B8 C25 H25 117.3
B8 B1 B7 59.88(13)
B8 B1 B5 107.69(16)
B7 B1 B5 59.54(12)
B8 B1 B2 59.91(13)
B7 B1 B2 107.77(15)
B5 B1 B2 108.22(16)
B8 B1 B6 108.07(16)
B7 B1 B6 107.81(16)
B5 B1 B6 60.28(12)
B2 B1 B6 60.21(13)
B8 B1 Cl1 121.90(16)
B7 B1 Cl1 122.92(15)
B5 B1 Cl1 122.24(14)
B2 B1 Cl1 120.81(15)
B6 B1 Cl1 120.96(14)
B9 B2 B8 60.04(14)
B9 B2 B3 59.77(13)
B8 B2 B3 107.91(16)
B9 B2 B1 107.63(16)
B8 B2 B1 59.72(13)
B3 B2 B1 107.90(15)
B9 B2 Cl2 122.29(15)
B8 B2 Cl2 122.17(16)
B3 B2 Cl2 121.59(15)
B1 B2 Cl2 121.79(15)
B9 B2 B6 107.61(16)
B8 B2 B6 107.72(15)
B3 B2 B6 59.99(13)
B1 B2 B6 59.96(12)
Cl2 B2 B6 121.46(15)
B9 B3 B10 60.11(13)
B9 B3 B2 59.69(14)
B10 B3 B2 108.11(16)
B9 B3 B4 107.55(15)
B10 B3 B4 59.69(13)
B2 B3 B4 108.09(15)
B9 B3 B6 107.82(16)
B10 B3 B6 107.96(15)
B2 B3 B6 60.34(13)
B4 B3 B6 59.97(12)
B9 B3 Cl3 120.82(15)
B10 B3 Cl3 121.31(15)
B2 B3 Cl3 121.22(15)
B4 B3 Cl3 122.89(16)
B6 B3 Cl3 122.61(14)
B11 B4 B10 60.27(12)
B11 B4 B6 107.97(15)
B10 B4 B6 108.01(16)
B11 B4 B3 107.80(15)
B10 B4 B3 59.69(12)
B6 B4 B3 60.03(12)
B11 B4 B5 59.66(12)
B10 B4 B5 108.07(15)
B6 B4 B5 60.31(12)
B3 B4 B5 108.08(15)
B11 B4 Cl4 120.94(15)
B10 B4 Cl4 121.67(15)
B6 B4 Cl4 122.14(14)
B3 B4 Cl4 122.75(15)
B5 B4 Cl4 121.11(14)
B11 B5 B7 59.99(13)
B11 B5 B1 107.85(15)
B7 B5 B1 60.13(12)
B11 B5 B4 59.69(12)
B7 B5 B4 107.77(15)
B1 B5 B4 107.70(15)
B11 B5 Cl5 121.77(14)
B7 B5 Cl5 121.18(14)
B1 B5 Cl5 121.65(14)
B4 B5 Cl5 122.36(14)
B11 B5 B6 107.60(15)
B7 B5 B6 108.01(15)
B1 B5 B6 59.94(12)
B4 B5 B6 59.81(12)
Cl5 B5 B6 122.25(14)
Cl6 B6 B4 121.99(15)
Cl6 B6 B3 121.91(14)
B4 B6 B3 60.00(13)
Cl6 B6 B1 121.92(14)
B4 B6 B1 107.62(15)
B3 B6 B1 107.54(15)
Cl6 B6 B2 121.93(14)
B4 B6 B2 107.58(15)
B3 B6 B2 59.67(13)
B1 B6 B2 59.83(13)
Cl6 B6 B5 122.03(13)
B4 B6 B5 59.87(12)
B3 B6 B5 107.71(15)
B1 B6 B5 59.78(12)
B2 B6 B5 107.52(15)
C25 B7 B11 58.38(13)
C25 B7 B5 104.30(16)
B11 B7 B5 59.94(13)
C25 B7 B8 58.62(13)
B11 B7 B8 107.98(16)
B5 B7 B8 108.31(16)
C25 B7 B1 104.14(15)
B11 B7 B1 107.99(16)
B5 B7 B1 60.34(12)
B8 B7 B1 59.85(13)
C25 B7 H7 125.3
B11 B7 H7 121.5
B5 B7 H7 122.2
B8 B7 H7 121.4
B1 B7 H7 122.5
C25 B8 B9 58.23(13)
C25 B8 B1 104.34(16)
B9 B8 B1 107.82(17)
C25 B8 B7 58.46(13)
B9 B8 B7 107.68(17)
B1 B8 B7 60.26(12)
C25 B8 B2 104.04(17)
B9 B8 B2 59.64(13)
B1 B8 B2 60.37(13)
B7 B8 B2 108.43(16)
C25 B8 H8 125.4
B9 B8 H8 121.9
B1 B8 H8 122.2
B7 B8 H8 121.3
B2 B8 H8 122.3
C25 B9 B2 105.00(16)
C25 B9 B3 104.73(16)
B2 B9 B3 60.54(13)
C25 B9 B10 58.75(13)
B2 B9 B10 108.70(16)
B3 B9 B10 60.01(13)
C25 B9 B8 58.78(13)
B2 B9 B8 60.32(14)
B3 B9 B8 108.74(16)
B10 B9 B8 108.56(16)
C25 B9 H9 124.9
B2 B9 H9 121.9
B3 B9 H9 122.1
B10 B9 H9 121.2
B8 B9 H9 121.0
C25 B10 B3 104.27(17)
C25 B10 B4 104.14(16)
B3 B10 B4 60.62(12)
C25 B10 B9 58.29(13)
B3 B10 B9 59.88(13)
B4 B10 B9 108.09(16)
C25 B10 B11 58.21(13)
B3 B10 B11 108.20(15)
B4 B10 B11 59.86(12)
B9 B10 B11 107.40(17)
C25 B10 H10 125.4
B3 B10 H10 122.1
B4 B10 H10 122.2
B9 B10 H10 121.7
B11 B10 H10 121.7
C25 B11 B5 104.66(16)
C25 B11 B4 104.47(15)
B5 B11 B4 60.65(12)
C25 B11 B7 58.73(13)
B5 B11 B7 60.07(12)
B4 B11 B7 108.61(15)
C25 B11 B10 58.63(13)
B5 B11 B10 108.54(15)
B4 B11 B10 59.87(13)
B7 B11 B10 108.38(17)
C25 B11 H11 125.1
B5 B11 H11 122.0
B4 B11 H11 122.2
B7 B11 H11 121.2
B10 B11 H11 121.3
C24 N1 C1 115.15(14)
C24 N1 C13 103.14(14)
C1 N1 C13 111.22(14)
C24 N1 C12 113.14(14)
C1 N1 C12 102.65(14)
C13 N1 C12 111.85(14)
C2 C1 C6 125.01(18)
C2 C1 N1 124.94(17)
C6 C1 N1 110.02(15)
C1 C2 C3 115.61(19)
C1 C2 H2 122.2
C3 C2 H2 122.2
C4 C3 C2 121.19(19)
C4 C3 H3 119.4
C2 C3 H3 119.4
C5 C4 C3 121.55(19)
C5 C4 H4 119.2
C3 C4 H4 119.2
C4 C5 C6 118.19(19)
C4 C5 H5 120.9
C6 C5 H5 120.9
C1 C6 C5 118.37(18)
C1 C6 C7 108.61(16)
C5 C6 C7 133.02(18)
C12 C7 C8 118.58(18)
C12 C7 C6 108.55(16)
C8 C7 C6 132.84(18)
C9 C8 C7 117.84(19)
C9 C8 H81 121.1
C7 C8 H81 121.1
C8 C9 C10 121.55(18)
C8 C9 H91 119.2
C10 C9 H91 119.2
C11 C10 C9 121.41(19)
C11 C10 H101 119.3
C9 C10 H101 119.3
C12 C11 C10 115.49(18)
C12 C11 H111 122.3
C10 C11 H111 122.3
C11 C12 C7 125.12(17)
C11 C12 N1 125.02(17)
C7 C12 N1 109.85(15)
C14 C13 C18 125.52(19)
C14 C13 N1 124.78(18)
C18 C13 N1 109.69(17)
C13 C14 C15 115.6(2)
C13 C14 H14 122.2
C15 C14 H14 122.2
C16 C15 C14 121.2(2)
C16 C15 H15 119.4
C14 C15 H15 119.4
C15 C16 C17 121.7(2)
C15 C16 H16 119.1
C17 C16 H16 119.1
C16 C17 C18 118.2(2)
C16 C17 H17 120.9
C18 C17 H17 120.9
C13 C18 C17 117.7(2)
C13 C18 C19 108.64(18)
C17 C18 C19 133.7(2)
C24 C19 C20 117.9(2)
C24 C19 C18 108.73(18)
C20 C19 C18 133.4(2)
C21 C20 C19 118.5(2)
C21 C20 H20 120.8
C19 C20 H20 120.8
C20 C21 C22 121.9(2)
C20 C21 H21 119.1
C22 C21 H21 119.1
C21 C22 C23 120.7(2)
C21 C22 H22 119.6
C23 C22 H22 119.6
C24 C23 C22 115.9(2)
C24 C23 H23 122.1
C22 C23 H23 122.1
C23 C24 C19 125.14(19)
C23 C24 N1 125.08(18)
C19 C24 N1 109.75(17)

loop_
_geom_bond_atom_site_label_1
_geom_bond_atom_site_label_2
_geom_bond_distance
Cl1 B1 1.796(2)
Cl2 B2 1.795(2)
Cl3 B3 1.792(2)
Cl4 B4 1.799(2)
Cl5 B5 1.792(2)
Cl6 B6 1.780(2)
C25 B9 1.695(3)
C25 B11 1.696(3)
C25 B7 1.702(3)
C25 B10 1.703(3)
C25 B8 1.705(3)
C25 H25 0.9400
B1 B8 1.778(3)
B1 B7 1.785(3)
B1 B5 1.789(3)
B1 B2 1.790(3)
B1 B6 1.792(3)
B2 B9 1.769(3)
B2 B8 1.781(3)
B2 B3 1.784(3)
B2 B6 1.796(3)
B3 B9 1.770(3)
B3 B10 1.773(3)
B3 B4 1.789(3)
B3 B6 1.790(3)
B4 B11 1.773(3)
B4 B10 1.773(3)
B4 B6 1.789(3)
B4 B5 1.790(3)
B5 B11 1.772(3)
B5 B7 1.775(3)
B5 B6 1.798(3)
B7 B11 1.773(3)
B7 B8 1.778(3)
B7 H7 1.1200
B8 B9 1.776(4)
B8 H8 1.1200
B9 B10 1.775(4)
B9 H9 1.1200
B10 B11 1.780(3)
B10 H10 1.1200
B11 H11 1.1200
N1 C24 1.495(2)
N1 C1 1.500(2)
N1 C13 1.503(2)
N1 C12 1.505(2)
C1 C2 1.375(3)
C1 C6 1.383(3)
C2 C3 1.391(3)
C2 H2 0.9500
C3 C4 1.391(3)
C3 H3 0.9500
C4 C5 1.386(3)
C4 H4 0.9500
C5 C6 1.395(3)
C5 H5 0.9500
C6 C7 1.464(3)
C7 C12 1.386(3)
C7 C8 1.393(3)
C8 C9 1.386(3)
C8 H81 0.9500
C9 C10 1.392(3)
C9 H91 0.9500
C10 C11 1.389(3)
C10 H101 0.9500
C11 C12 1.368(3)
C11 H111 0.9500
C13 C14 1.372(3)
C13 C18 1.385(3)
C14 C15 1.388(3)
C14 H14 0.9500
C15 C16 1.384(4)
C15 H15 0.9500
C16 C17 1.390(4)
C16 H16 0.9500
C17 C18 1.396(3)
C17 H17 0.9500
C18 C19 1.460(3)
C19 C24 1.387(3)
C19 C20 1.394(3)
C20 C21 1.383(4)
C20 H20 0.9500
C21 C22 1.387(4)
C21 H21 0.9500
C22 C23 1.394(3)
C22 H22 0.9500
C23 C24 1.370(3)
C23 H23 0.9500

loop_
_geom_torsion_atom_site_label_1
_geom_torsion_atom_site_label_2
_geom_torsion_atom_site_label_3
_geom_torsion_atom_site_label_4
_geom_torsion
B8 B1 B2 B9 -37.60(16)
B7 B1 B2 B9 -0.2(2)
B5 B1 B2 B9 62.7(2)
B6 B1 B2 B9 100.54(18)
Cl1 B1 B2 B9 -149.05(16)
B7 B1 B2 B8 37.38(16)
B5 B1 B2 B8 100.31(17)
B6 B1 B2 B8 138.14(17)
Cl1 B1 B2 B8 -111.44(19)
B8 B1 B2 B3 -100.70(17)
B7 B1 B2 B3 -63.3(2)
B5 B1 B2 B3 -0.4(2)
B6 B1 B2 B3 37.44(14)
Cl1 B1 B2 B3 147.86(15)
B8 B1 B2 Cl2 111.3(2)
B7 B1 B2 Cl2 148.69(16)
B5 B1 B2 Cl2 -148.37(16)
B6 B1 B2 Cl2 -110.54(18)
Cl1 B1 B2 Cl2 -0.1(3)
B8 B1 B2 B6 -138.14(17)
B7 B1 B2 B6 -100.76(17)
B5 B1 B2 B6 -37.83(14)
Cl1 B1 B2 B6 110.41(18)
B8 B2 B3 B9 37.28(15)
B1 B2 B3 B9 100.38(17)
Cl2 B2 B3 B9 -111.56(18)
B6 B2 B3 B9 137.80(16)
B9 B2 B3 B10 -37.02(15)
B8 B2 B3 B10 0.3(2)
B1 B2 B3 B10 63.36(19)
Cl2 B2 B3 B10 -148.58(15)
B6 B2 B3 B10 100.78(16)
B9 B2 B3 B4 -100.17(17)
B8 B2 B3 B4 -62.89(19)
B1 B2 B3 B4 0.2(2)
Cl2 B2 B3 B4 148.27(15)
B6 B2 B3 B4 37.64(14)
B9 B2 B3 B6 -137.80(16)
B8 B2 B3 B6 -100.53(16)
B1 B2 B3 B6 -37.43(14)
Cl2 B2 B3 B6 110.64(18)
B9 B2 B3 Cl3 109.86(18)
B8 B2 B3 Cl3 147.14(15)
B1 B2 B3 Cl3 -149.77(15)
Cl2 B2 B3 Cl3 -1.7(2)
B6 B2 B3 Cl3 -112.34(17)
B9 B3 B4 B11 0.1(2)
B10 B3 B4 B11 -37.74(15)
B2 B3 B4 B11 63.09(19)
B6 B3 B4 B11 100.89(17)
Cl3 B3 B4 B11 -147.55(15)
B9 B3 B4 B10 37.80(16)
B2 B3 B4 B10 100.82(17)
B6 B3 B4 B10 138.63(17)
Cl3 B3 B4 B10 -109.81(18)
B9 B3 B4 B6 -100.83(17)
B10 B3 B4 B6 -138.63(17)
B2 B3 B4 B6 -37.80(14)
Cl3 B3 B4 B6 111.56(18)
B9 B3 B4 B5 -62.98(19)
B10 B3 B4 B5 -100.78(17)
B2 B3 B4 B5 0.0(2)
B6 B3 B4 B5 37.85(14)
Cl3 B3 B4 B5 149.41(15)
B9 B3 B4 Cl4 148.11(16)
B10 B3 B4 Cl4 110.31(19)
B2 B3 B4 Cl4 -148.86(15)
B6 B3 B4 Cl4 -111.06(18)
Cl3 B3 B4 Cl4 0.5(2)
B8 B1 B5 B11 0.7(2)
B7 B1 B5 B11 37.71(15)
B2 B1 B5 B11 -62.60(19)
B6 B1 B5 B11 -100.40(16)
Cl1 B1 B5 B11 149.70(15)
B8 B1 B5 B7 -37.00(15)
B2 B1 B5 B7 -100.32(17)
B6 B1 B5 B7 -138.11(16)
Cl1 B1 B5 B7 111.99(18)
B8 B1 B5 B4 63.73(19)
B7 B1 B5 B4 100.73(16)
B2 B1 B5 B4 0.4(2)
B6 B1 B5 B4 -37.39(14)
Cl1 B1 B5 B4 -147.28(15)
B8 B1 B5 Cl5 -147.32(15)
B7 B1 B5 Cl5 -110.32(17)
B2 B1 B5 Cl5 149.36(15)
B6 B1 B5 Cl5 111.56(17)
Cl1 B1 B5 Cl5 1.7(2)
B8 B1 B5 B6 101.12(17)
B7 B1 B5 B6 138.11(16)
B2 B1 B5 B6 37.80(14)
Cl1 B1 B5 B6 -109.89(18)
B10 B4 B5 B11 37.32(15)
B6 B4 B5 B11 138.17(16)
B3 B4 B5 B11 100.45(16)
Cl4 B4 B5 B11 -110.03(18)
B11 B4 B5 B7 -37.27(15)
B10 B4 B5 B7 0.0(2)
B6 B4 B5 B7 100.91(16)
B3 B4 B5 B7 63.18(18)
Cl4 B4 B5 B7 -147.30(15)
B11 B4 B5 B1 -100.73(16)
B10 B4 B5 B1 -63.41(19)
B6 B4 B5 B1 37.44(14)
B3 B4 B5 B1 -0.28(19)
Cl4 B4 B5 B1 149.24(15)
B11 B4 B5 Cl5 110.59(17)
B10 B4 B5 Cl5 147.90(15)
B6 B4 B5 Cl5 -111.24(17)
B3 B4 B5 Cl5 -148.96(14)
Cl4 B4 B5 Cl5 0.6(2)
B11 B4 B5 B6 -138.17(16)
B10 B4 B5 B6 -100.86(17)
B3 B4 B5 B6 -37.72(14)
Cl4 B4 B5 B6 111.79(17)
B11 B4 B6 Cl6 148.37(15)
B10 B4 B6 Cl6 -147.91(15)
B3 B4 B6 Cl6 -111.04(17)
B5 B4 B6 Cl6 111.13(17)
Cl4 B4 B6 Cl6 1.0(2)
B11 B4 B6 B3 -100.60(17)
B10 B4 B6 B3 -36.87(15)
B5 B4 B6 B3 -137.83(15)
Cl4 B4 B6 B3 112.04(18)
B11 B4 B6 B1 -0.1(2)
B10 B4 B6 B1 63.60(19)
B3 B4 B6 B1 100.47(16)
B5 B4 B6 B1 -37.35(14)
Cl4 B4 B6 B1 -147.48(15)
B11 B4 B6 B2 -63.22(19)
B10 B4 B6 B2 0.5(2)
B3 B4 B6 B2 37.38(15)
B5 B4 B6 B2 -100.45(16)
Cl4 B4 B6 B2 149.42(15)
B11 B4 B6 B5 37.23(14)
B10 B4 B6 B5 100.96(16)
B3 B4 B6 B5 137.83(15)
Cl4 B4 B6 B5 -110.13(18)
B9 B3 B6 Cl6 -148.47(16)
B10 B3 B6 Cl6 148.02(16)
B2 B3 B6 Cl6 -110.94(18)
B4 B3 B6 Cl6 111.16(18)
Cl3 B3 B6 Cl6 -0.8(3)
B9 B3 B6 B4 100.37(17)
B10 B3 B6 B4 36.86(15)
B2 B3 B6 B4 137.89(16)
Cl3 B3 B6 B4 -112.01(19)
B9 B3 B6 B1 -0.2(2)
B10 B3 B6 B1 -63.7(2)
B2 B3 B6 B1 37.28(14)
B4 B3 B6 B1 -100.61(16)
Cl3 B3 B6 B1 147.39(16)
B9 B3 B6 B2 -37.52(15)
B10 B3 B6 B2 -101.03(18)
B4 B3 B6 B2 -137.89(16)
Cl3 B3 B6 B2 110.10(19)
B9 B3 B6 B5 62.8(2)
B10 B3 B6 B5 -0.7(2)
B2 B3 B6 B5 100.34(17)
B4 B3 B6 B5 -37.56(14)
Cl3 B3 B6 B5 -149.56(16)
B8 B1 B6 Cl6 148.41(15)
B7 B1 B6 Cl6 -148.31(14)
B5 B1 B6 Cl6 -111.12(17)
B2 B1 B6 Cl6 111.01(17)
Cl1 B1 B6 Cl6 0.8(2)
B8 B1 B6 B4 -63.08(19)
B7 B1 B6 B4 0.20(19)
B5 B1 B6 B4 37.39(14)
B2 B1 B6 B4 -100.48(16)
Cl1 B1 B6 B4 149.35(14)
B8 B1 B6 B3 0.2(2)
B7 B1 B6 B3 63.47(18)
B5 B1 B6 B3 100.66(16)
B2 B1 B6 B3 -37.21(14)
Cl1 B1 B6 B3 -147.38(15)
B8 B1 B6 B2 37.40(15)
B7 B1 B6 B2 100.68(16)
B5 B1 B6 B2 137.87(16)
Cl1 B1 B6 B2 -110.17(17)
B8 B1 B6 B5 -100.47(17)
B7 B1 B6 B5 -37.19(14)
B2 B1 B6 B5 -137.87(16)
Cl1 B1 B6 B5 111.96(17)
B9 B2 B6 Cl6 148.42(16)
B8 B2 B6 Cl6 -148.23(16)
B3 B2 B6 Cl6 110.91(18)
B1 B2 B6 Cl6 -111.01(18)
Cl2 B2 B6 Cl6 0.1(3)
B9 B2 B6 B4 0.0(2)
B8 B2 B6 B4 63.3(2)
B3 B2 B6 B4 -37.53(14)
B1 B2 B6 B4 100.56(16)
Cl2 B2 B6 B4 -148.37(16)
B9 B2 B6 B3 37.51(15)
B8 B2 B6 B3 100.86(17)
B1 B2 B6 B3 138.08(16)
Cl2 B2 B6 B3 -110.85(19)
B9 B2 B6 B1 -100.57(17)
B8 B2 B6 B1 -37.22(15)
B3 B2 B6 B1 -138.08(16)
Cl2 B2 B6 B1 111.07(19)
B9 B2 B6 B5 -63.1(2)
B8 B2 B6 B5 0.2(2)
B3 B2 B6 B5 -100.65(16)
B1 B2 B6 B5 37.43(14)
Cl2 B2 B6 B5 148.51(16)
B11 B5 B6 Cl6 -148.21(16)
B7 B5 B6 Cl6 148.44(16)
B1 B5 B6 Cl6 110.94(18)
B4 B5 B6 Cl6 -111.06(18)
Cl5 B5 B6 Cl6 0.3(3)
B11 B5 B6 B4 -37.15(15)
B7 B5 B6 B4 -100.50(16)
B1 B5 B6 B4 -138.00(15)
Cl5 B5 B6 B4 111.41(18)
B11 B5 B6 B3 0.5(2)
B7 B5 B6 B3 -62.9(2)
B1 B5 B6 B3 -100.38(17)
B4 B5 B6 B3 37.61(15)
Cl5 B5 B6 B3 149.02(16)
B11 B5 B6 B1 100.84(16)
B7 B5 B6 B1 37.50(15)
B4 B5 B6 B1 138.00(15)
Cl5 B5 B6 B1 -110.59(18)
B11 B5 B6 B2 63.38(19)
B7 B5 B6 B2 0.0(2)
B1 B5 B6 B2 -37.46(15)
B4 B5 B6 B2 100.54(16)
Cl5 B5 B6 B2 -148.05(15)
B9 C25 B7 B11 -106.84(19)
B10 C25 B7 B11 -36.18(16)
B8 C25 B7 B11 -143.15(16)
B9 C25 B7 B5 -66.7(2)
B11 C25 B7 B5 40.19(14)
B10 C25 B7 B5 4.0(2)
B8 C25 B7 B5 -102.96(16)
B9 C25 B7 B8 36.31(17)
B11 C25 B7 B8 143.15(16)
B10 C25 B7 B8 106.97(19)
B9 C25 B7 B1 -4.2(2)
B11 C25 B7 B1 102.64(17)
B10 C25 B7 B1 66.5(2)
B8 C25 B7 B1 -40.51(15)
B11 B5 B7 C25 -39.41(14)
B1 B5 B7 C25 98.34(16)
B4 B5 B7 C25 -2.3(2)
Cl5 B5 B7 C25 -150.58(15)
B6 B5 B7 C25 60.92(19)
B1 B5 B7 B11 137.75(16)
B4 B5 B7 B11 37.14(15)
Cl5 B5 B7 B11 -111.17(17)
B6 B5 B7 B11 100.33(17)
B11 B5 B7 B8 -100.61(18)
B1 B5 B7 B8 37.14(15)
B4 B5 B7 B8 -63.5(2)
Cl5 B5 B7 B8 148.22(15)
B6 B5 B7 B8 -0.3(2)
B11 B5 B7 B1 -137.75(16)
B4 B5 B7 B1 -100.61(16)
Cl5 B5 B7 B1 111.08(18)
B6 B5 B7 B1 -37.42(15)
B8 B1 B7 C25 39.89(15)
B5 B1 B7 C25 -98.60(17)
B2 B1 B7 C25 2.5(2)
B6 B1 B7 C25 -61.08(18)
Cl1 B1 B7 C25 150.51(15)
B8 B1 B7 B11 100.76(18)
B5 B1 B7 B11 -37.73(15)
B2 B1 B7 B11 63.4(2)
B6 B1 B7 B11 -0.2(2)
Cl1 B1 B7 B11 -148.61(15)
B8 B1 B7 B5 138.49(17)
B2 B1 B7 B5 101.09(17)
B6 B1 B7 B5 37.52(14)
Cl1 B1 B7 B5 -110.89(18)
B5 B1 B7 B8 -138.49(17)
B2 B1 B7 B8 -37.39(16)
B6 B1 B7 B8 -100.97(17)
Cl1 B1 B7 B8 110.63(19)
B11 C25 B8 B9 106.88(18)
B7 C25 B8 B9 143.07(16)
B10 C25 B8 B9 36.03(16)
B9 C25 B8 B1 -102.31(17)
B11 C25 B8 B1 4.6(2)
B7 C25 B8 B1 40.75(15)
B10 C25 B8 B1 -66.3(2)
B9 C25 B8 B7 -143.07(16)
B11 C25 B8 B7 -36.18(16)
B10 C25 B8 B7 -107.04(18)
B9 C25 B8 B2 -39.83(15)
B11 C25 B8 B2 67.0(2)
B7 C25 B8 B2 103.23(16)
B10 C25 B8 B2 -3.8(2)
B7 B1 B8 C25 -39.85(15)
B5 B1 B8 C25 -3.0(2)
B2 B1 B8 C25 98.21(18)
B6 B1 B8 C25 60.68(19)
Cl1 B1 B8 C25 -152.12(15)
B7 B1 B8 B9 -100.59(18)
B5 B1 B8 B9 -63.7(2)
B2 B1 B8 B9 37.47(16)
B6 B1 B8 B9 -0.1(2)
Cl1 B1 B8 B9 147.14(16)
B5 B1 B8 B7 36.84(15)
B2 B1 B8 B7 138.06(18)
B6 B1 B8 B7 100.53(17)
Cl1 B1 B8 B7 -112.27(19)
B7 B1 B8 B2 -138.06(18)
B5 B1 B8 B2 -101.21(17)
B6 B1 B8 B2 -37.53(15)
Cl1 B1 B8 B2 109.67(18)
B11 B7 B8 C25 32.47(15)
B5 B7 B8 C25 95.90(17)
B1 B7 B8 C25 133.25(17)
C25 B7 B8 B9 -32.42(15)
B11 B7 B8 B9 0.0(2)
B5 B7 B8 B9 63.5(2)
B1 B7 B8 B9 100.83(18)
C25 B7 B8 B1 -133.25(17)
B11 B7 B8 B1 -100.78(17)
B5 B7 B8 B1 -37.35(16)
C25 B7 B8 B2 -95.49(18)
B11 B7 B8 B2 -63.0(2)
B5 B7 B8 B2 0.4(2)
B1 B7 B8 B2 37.76(16)
B9 B2 B8 C25 39.13(15)
B3 B2 B8 C25 2.0(2)
B1 B2 B8 C25 -98.71(17)
Cl2 B2 B8 C25 150.60(15)
B6 B2 B8 C25 -61.38(19)
B3 B2 B8 B9 -37.16(15)
B1 B2 B8 B9 -137.84(17)
Cl2 B2 B8 B9 111.46(19)
B6 B2 B8 B9 -100.51(18)
B9 B2 B8 B1 137.84(17)
B3 B2 B8 B1 100.68(17)
Cl2 B2 B8 B1 -110.70(19)
B6 B2 B8 B1 37.33(15)
B9 B2 B8 B7 100.12(19)
B3 B2 B8 B7 63.0(2)
B1 B2 B8 B7 -37.72(16)
Cl2 B2 B8 B7 -148.41(16)
B6 B2 B8 B7 -0.4(2)
B11 C25 B9 B2 -66.4(2)
B7 C25 B9 B2 4.1(2)
B10 C25 B9 B2 -103.05(18)
B8 C25 B9 B2 40.38(16)
B11 C25 B9 B3 -3.5(2)
B7 C25 B9 B3 67.0(2)
B10 C25 B9 B3 -40.18(15)
B8 C25 B9 B3 103.25(17)
B11 C25 B9 B10 36.64(16)
B7 C25 B9 B10 107.14(18)
B8 C25 B9 B10 143.42(16)
B11 C25 B9 B8 -106.79(18)
B7 C25 B9 B8 -36.28(17)
B10 C25 B9 B8 -143.42(16)
B8 B2 B9 C25 -39.62(15)
B3 B2 B9 C25 98.69(18)
B1 B2 B9 C25 -2.2(2)
Cl2 B2 B9 C25 -150.89(17)
B6 B2 B9 C25 61.1(2)
B8 B2 B9 B3 -138.30(17)
B1 B2 B9 B3 -100.85(17)
Cl2 B2 B9 B3 110.4(2)
B6 B2 B9 B3 -37.61(15)
B8 B2 B9 B10 -101.18(18)
B3 B2 B9 B10 37.13(15)
B1 B2 B9 B10 -63.7(2)
Cl2 B2 B9 B10 147.55(17)
B6 B2 B9 B10 -0.5(2)
B3 B2 B9 B8 138.30(17)
B1 B2 B9 B8 37.46(16)
Cl2 B2 B9 B8 -111.3(2)
B6 B2 B9 B8 100.70(17)
B10 B3 B9 C25 39.56(15)
B2 B3 B9 C25 -99.14(17)
B4 B3 B9 C25 1.9(2)
B6 B3 B9 C25 -61.3(2)
Cl3 B3 B9 C25 150.36(16)
B10 B3 B9 B2 138.70(16)
B4 B3 B9 B2 101.09(17)
B6 B3 B9 B2 37.81(15)
Cl3 B3 B9 B2 -110.50(18)
B2 B3 B9 B10 -138.70(16)
B4 B3 B9 B10 -37.61(15)
B6 B3 B9 B10 -100.88(17)
Cl3 B3 B9 B10 110.80(19)
B10 B3 B9 B8 101.09(18)
B2 B3 B9 B8 -37.61(16)
B4 B3 B9 B8 63.5(2)
B6 B3 B9 B8 0.2(2)
Cl3 B3 B9 B8 -148.11(16)
B1 B8 B9 C25 96.13(17)
B7 B8 B9 C25 32.52(15)
B2 B8 B9 C25 133.93(16)
C25 B8 B9 B2 -133.93(16)
B1 B8 B9 B2 -37.79(15)
B7 B8 B9 B2 -101.41(17)
C25 B8 B9 B3 -96.22(18)
B1 B8 B9 B3 -0.1(2)
B7 B8 B9 B3 -63.7(2)
B2 B8 B9 B3 37.71(16)
C25 B8 B9 B10 -32.51(15)
B1 B8 B9 B10 63.6(2)
B7 B8 B9 B10 0.0(2)
B2 B8 B9 B10 101.42(17)
B9 C25 B10 B3 40.01(14)
B11 C25 B10 B3 -102.80(16)
B7 C25 B10 B3 -66.7(2)
B8 C25 B10 B3 4.0(2)
B9 C25 B10 B4 102.75(16)
B11 C25 B10 B4 -40.05(14)
B7 C25 B10 B4 -4.0(2)
B8 C25 B10 B4 66.7(2)
B11 C25 B10 B9 -142.81(16)
B7 C25 B10 B9 -106.72(18)
B8 C25 B10 B9 -36.04(16)
B9 C25 B10 B11 142.81(16)
B7 C25 B10 B11 36.09(16)
B8 C25 B10 B11 106.77(18)
B9 B3 B10 C25 -39.22(15)
B2 B3 B10 C25 -2.4(2)
B4 B3 B10 C25 98.40(16)
B6 B3 B10 C25 61.4(2)
Cl3 B3 B10 C25 -149.23(15)
B9 B3 B10 B4 -137.63(17)
B2 B3 B10 B4 -100.79(16)
B6 B3 B10 B4 -36.98(15)
Cl3 B3 B10 B4 112.37(19)
B2 B3 B10 B9 36.84(15)
B4 B3 B10 B9 137.63(17)
B6 B3 B10 B9 100.65(18)
Cl3 B3 B10 B9 -110.00(19)
B9 B3 B10 B11 -99.98(18)
B2 B3 B10 B11 -63.1(2)
B4 B3 B10 B11 37.65(16)
B6 B3 B10 B11 0.7(2)
Cl3 B3 B10 B11 150.02(16)
B11 B4 B10 C25 39.24(14)
B6 B4 B10 C25 -61.60(19)
B3 B4 B10 C25 -98.62(17)
B5 B4 B10 C25 2.2(2)
Cl4 B4 B10 C25 149.32(15)
B11 B4 B10 B3 137.85(17)
B6 B4 B10 B3 37.02(15)
B5 B4 B10 B3 100.81(17)
Cl4 B4 B10 B3 -112.07(18)
B11 B4 B10 B9 100.03(18)
B6 B4 B10 B9 -0.8(2)
B3 B4 B10 B9 -37.82(15)
B5 B4 B10 B9 62.98(19)
Cl4 B4 B10 B9 -149.89(16)
B6 B4 B10 B11 -100.83(17)
B3 B4 B10 B11 -137.85(17)
B5 B4 B10 B11 -37.05(15)
Cl4 B4 B10 B11 110.08(18)
B2 B9 B10 C25 96.56(18)
B3 B9 B10 C25 133.91(16)
B8 B9 B10 C25 32.52(15)
C25 B9 B10 B3 -133.91(16)
B2 B9 B10 B3 -37.36(15)
B8 B9 B10 B3 -101.39(17)
C25 B9 B10 B4 -95.76(17)
B2 B9 B10 B4 0.8(2)
B3 B9 B10 B4 38.16(15)
B8 B9 B10 B4 -63.2(2)
C25 B9 B10 B11 -32.58(14)
B2 B9 B10 B11 64.0(2)
B3 B9 B10 B11 101.33(16)
B8 B9 B10 B11 -0.1(2)
B9 C25 B11 B5 66.5(2)
B7 C25 B11 B5 -40.33(14)
B10 C25 B11 B5 103.02(16)
B8 C25 B11 B5 -4.1(2)
B9 C25 B11 B4 3.6(2)
B7 C25 B11 B4 -103.22(16)
B10 C25 B11 B4 40.13(15)
B8 C25 B11 B4 -67.0(2)
B9 C25 B11 B7 106.79(18)
B10 C25 B11 B7 143.35(16)
B8 C25 B11 B7 36.19(16)
B9 C25 B11 B10 -36.56(16)
B7 C25 B11 B10 -143.35(16)
B8 C25 B11 B10 -107.16(18)
B7 B5 B11 C25 39.66(14)
B1 B5 B11 C25 1.9(2)
B4 B5 B11 C25 -98.58(16)
Cl5 B5 B11 C25 149.88(15)
B6 B5 B11 C25 -61.37(19)
B7 B5 B11 B4 138.25(16)
B1 B5 B11 B4 100.47(16)
Cl5 B5 B11 B4 -111.54(18)
B6 B5 B11 B4 37.21(15)
B1 B5 B11 B7 -37.78(15)
B4 B5 B11 B7 -138.25(16)
Cl5 B5 B11 B7 110.22(18)
B6 B5 B11 B7 -101.04(16)
B7 B5 B11 B10 100.99(18)
B1 B5 B11 B10 63.2(2)
B4 B5 B11 B10 -37.26(15)
Cl5 B5 B11 B10 -148.79(16)
B6 B5 B11 B10 0.0(2)
B10 B4 B11 C25 -39.52(15)
B6 B4 B11 C25 61.38(19)
B3 B4 B11 C25 -2.0(2)
B5 B4 B11 C25 98.91(16)
Cl4 B4 B11 C25 -150.78(15)
B10 B4 B11 B5 -138.42(17)
B6 B4 B11 B5 -37.52(14)
B3 B4 B11 B5 -100.95(16)
Cl4 B4 B11 B5 110.31(18)
B10 B4 B11 B7 -100.91(18)
B6 B4 B11 B7 0.0(2)
B3 B4 B11 B7 -63.43(19)
B5 B4 B11 B7 37.51(14)
Cl4 B4 B11 B7 147.83(15)
B6 B4 B11 B10 100.90(17)
B3 B4 B11 B10 37.47(15)
B5 B4 B11 B10 138.42(17)
Cl4 B4 B11 B10 -111.27(18)
B5 B7 B11 C25 -133.74(16)
B8 B7 B11 C25 -32.57(15)
B1 B7 B11 C25 -95.84(16)
C25 B7 B11 B5 133.74(16)
B8 B7 B11 B5 101.18(17)
B1 B7 B11 B5 37.90(14)
C25 B7 B11 B4 95.97(16)
B5 B7 B11 B4 -37.77(15)
B8 B7 B11 B4 63.4(2)
B1 B7 B11 B4 0.1(2)
C25 B7 B11 B10 32.48(14)
B5 B7 B11 B10 -101.26(16)
B8 B7 B11 B10 -0.1(2)
B1 B7 B11 B10 -63.36(19)
B3 B10 B11 C25 95.83(18)
B4 B10 B11 C25 133.81(16)
B9 B10 B11 C25 32.61(14)
C25 B10 B11 B5 -96.21(17)
B3 B10 B11 B5 -0.4(2)
B4 B10 B11 B5 37.60(15)
B9 B10 B11 B5 -63.6(2)
C25 B10 B11 B4 -133.81(16)
B3 B10 B11 B4 -37.99(16)
B9 B10 B11 B4 -101.21(17)
C25 B10 B11 B7 -32.52(14)
B3 B10 B11 B7 63.3(2)
B4 B10 B11 B7 101.30(17)
B9 B10 B11 B7 0.1(2)
C24 N1 C1 C2 52.8(2)
C13 N1 C1 C2 -64.1(2)
C12 N1 C1 C2 176.15(18)
C24 N1 C1 C6 -129.16(17)
C13 N1 C1 C6 113.98(17)
C12 N1 C1 C6 -5.77(19)
C6 C1 C2 C3 -1.8(3)
N1 C1 C2 C3 175.99(18)
C1 C2 C3 C4 -0.6(3)
C2 C3 C4 C5 1.5(3)
C3 C4 C5 C6 -0.2(3)
C2 C1 C6 C5 3.2(3)
N1 C1 C6 C5 -174.92(16)
C2 C1 C6 C7 -176.71(18)
N1 C1 C6 C7 5.2(2)
C4 C5 C6 C1 -2.0(3)
C4 C5 C6 C7 177.80(19)
C1 C6 C7 C12 -2.4(2)
C5 C6 C7 C12 177.8(2)
C1 C6 C7 C8 175.6(2)
C5 C6 C7 C8 -4.3(4)
C12 C7 C8 C9 -0.5(3)
C6 C7 C8 C9 -178.29(19)
C7 C8 C9 C10 0.2(3)
C8 C9 C10 C11 -0.4(3)
C9 C10 C11 C12 1.0(3)
C10 C11 C12 C7 -1.4(3)
C10 C11 C12 N1 179.62(16)
C8 C7 C12 C11 1.2(3)
C6 C7 C12 C11 179.49(17)
C8 C7 C12 N1 -179.69(16)
C6 C7 C12 N1 -1.4(2)
C24 N1 C12 C11 -51.9(2)
C1 N1 C12 C11 -176.63(17)
C13 N1 C12 C11 64.1(2)
C24 N1 C12 C7 128.99(16)
C1 N1 C12 C7 4.27(18)
C13 N1 C12 C7 -115.05(17)
C24 N1 C13 C14 178.29(19)
C1 N1 C13 C14 -57.7(2)
C12 N1 C13 C14 56.4(2)
C24 N1 C13 C18 -0.64(19)
C1 N1 C13 C18 123.34(17)
C12 N1 C13 C18 -122.53(17)
C18 C13 C14 C15 -1.5(3)
N1 C13 C14 C15 179.74(19)
C13 C14 C15 C16 -0.4(4)
C14 C15 C16 C17 1.4(4)
C15 C16 C17 C18 -0.6(4)
C14 C13 C18 C17 2.3(3)
N1 C13 C18 C17 -178.78(18)
C14 C13 C18 C19 -177.0(2)
N1 C13 C18 C19 1.9(2)
C16 C17 C18 C13 -1.1(3)
C16 C17 C18 C19 178.0(2)
C13 C18 C19 C24 -2.5(2)
C17 C18 C19 C24 178.3(2)
C13 C18 C19 C20 175.8(2)
C17 C18 C19 C20 -3.4(4)
C24 C19 C20 C21 -0.1(3)
C18 C19 C20 C21 -178.2(2)
C19 C20 C21 C22 -0.8(3)
C20 C21 C22 C23 0.2(3)
C21 C22 C23 C24 1.2(3)
C22 C23 C24 C19 -2.2(3)
C22 C23 C24 N1 175.69(17)
C20 C19 C24 C23 1.6(3)
C18 C19 C24 C23 -179.80(18)
C20 C19 C24 N1 -176.50(17)
C18 C19 C24 N1 2.1(2)
C1 N1 C24 C23 59.6(2)
C13 N1 C24 C23 -179.05(18)
C12 N1 C24 C23 -58.0(2)
C1 N1 C24 C19 -122.28(17)
C13 N1 C24 C19 -0.92(19)
C12 N1 C24 C19 120.09(17)
